data_8106445
loop_
_publ_author_name
'El-Faham, Ayman'
'Ghabbour, Hazem A.'

_publ_section_title
;
 Crystal structure of
 (E)-1-(2-(thiophen-2-ylmethylene)hydrazinyl)phthalazine
 hydrochloride--ethanol (1/1), C15H17ClN4OS
;
_journal_issue 1
_journal_name_full 'Zeitschrift f\"ur Kristallographie - New Crystal Structures'
_journal_page_first 95
_journal_page_last 97
_journal_paper_doi 10.1515/ncrs-2016-0168
_journal_volume 232
_journal_year 2017
_chemical_formula_sum 'C15 H17 Cl N4 O S'
_chemical_formula_weight 336.84
_space_group_IT_number 2
_space_group_name_Hall '-P 1'
_space_group_name_H-M_alt 'P -1'
_symmetry_cell_setting triclinic
_symmetry_Int_Tables_number 2
_symmetry_space_group_name_Hall '-P 1'
_symmetry_space_group_name_H-M 'P -1'
_atom_sites_solution_hydrogens geom
_atom_sites_solution_primary direct
_atom_sites_solution_secondary difmap
_cell_angle_alpha 81.6963(11)
_cell_angle_beta 78.2307(9)
_cell_angle_gamma 86.7000(10)
_cell_formula_units_Z 2
_cell_length_a 7.5069(2)
_cell_length_b 9.4329(3)
_cell_length_c 11.9723(4)
_cell_measurement_reflns_used 9855
_cell_measurement_temperature 296(2)
_cell_measurement_theta_max 30.33
_cell_measurement_theta_min 2.61
_cell_volume 820.91(4)
_computing_cell_refinement 'Bruker SAINT'
_computing_data_collection 'Bruker APEX2'
_computing_data_reduction 'Bruker SAINT'
_computing_molecular_graphics 'Bruker SHELXTL'
_computing_publication_material 'Bruker SHELXTL'
_computing_structure_refinement 'SHELXL-2013 (Sheldrick 2013)'
_computing_structure_solution 'SHELXS-97 (Sheldrick 2008)'
_diffrn_ambient_temperature 296(2)
_diffrn_measured_fraction_theta_full 0.999
_diffrn_measured_fraction_theta_max 0.999
_diffrn_measurement_device_type 'Bruker APEX-II CCD'
_diffrn_measurement_method '\f and \w scans'
_diffrn_radiation_monochromator graphite
_diffrn_radiation_source 'fine-focus micro tube'
_diffrn_radiation_type MoK\a
_diffrn_radiation_wavelength 0.71073
_diffrn_reflns_av_R_equivalents 0.0225
_diffrn_reflns_av_sigmaI/netI 0.0095
_diffrn_reflns_limit_h_max 8
_diffrn_reflns_limit_h_min -8
_diffrn_reflns_limit_k_max 11
_diffrn_reflns_limit_k_min -11
_diffrn_reflns_limit_l_max 14
_diffrn_reflns_limit_l_min -14
_diffrn_reflns_number 31546
_diffrn_reflns_theta_full 24.99
_diffrn_reflns_theta_max 24.99
_diffrn_reflns_theta_min 2.61
_diffrn_standards_decay_% .
_diffrn_standards_interval_count .
_diffrn_standards_interval_time .
_diffrn_standards_number 0
_exptl_absorpt_coefficient_mu 0.366
_exptl_absorpt_correction_T_max 0.9444
_exptl_absorpt_correction_T_min 0.8137
_exptl_absorpt_correction_type multi-scan
_exptl_absorpt_process_details SADABS_Bruker_2014
_exptl_crystal_colour yellow
_exptl_crystal_density_diffrn 1.363
_exptl_crystal_density_method 'not measured'
_exptl_crystal_description block
_exptl_crystal_F_000 352
_exptl_crystal_size_max 0.59
_exptl_crystal_size_mid 0.19
_exptl_crystal_size_min 0.16
_refine_diff_density_max 0.674
_refine_diff_density_min -0.533
_refine_diff_density_rms 0.110
_refine_ls_extinction_method none
_refine_ls_goodness_of_fit_ref 1.055
_refine_ls_hydrogen_treatment mixed
_refine_ls_matrix_type full
_refine_ls_number_parameters 204
_refine_ls_number_reflns 2882
_refine_ls_number_restraints 1
_refine_ls_restrained_S_all 1.055
_refine_ls_R_factor_all 0.0651
_refine_ls_R_factor_gt 0.0621
_refine_ls_shift/su_max 0.000
_refine_ls_shift/su_mean 0.000
_refine_ls_structure_factor_coef Fsqd
_refine_ls_weighting_details 'calc w=1/[\s^2^(Fo^2^)+(0.1268P)^2^+0.5503P] where P=(Fo^2^+2Fc^2^)/3'
_refine_ls_weighting_scheme calc
_refine_ls_wR_factor_gt 0.1865
_refine_ls_wR_factor_ref 0.1923
_reflns_number_gt 2659
_reflns_number_total 2882
_reflns_threshold_expression >2sigma(I)
_cod_data_source_file suppl_ncrs-2016-0168_suppl.cif
_cod_data_source_block b
_cod_database_code 8106445

loop_
_symmetry_equiv_pos_as_xyz
'x, y, z'
'-x, -y, -z'

loop_
_atom_site_label
_atom_site_type_symbol
_atom_site_fract_x
_atom_site_fract_y
_atom_site_fract_z
_atom_site_U_iso_or_equiv
_atom_site_adp_type
_atom_site_occupancy
_atom_site_symmetry_multiplicity
_atom_site_calc_flag
_atom_site_refinement_flags
_atom_site_disorder_assembly
_atom_site_disorder_group
S1 S 0.03246(12) 0.80662(9) 0.26137(7) 0.0590(3) Uani 1 1 d . . .
N1 N 0.2224(3) 0.9354(2) 0.01919(19) 0.0442(5) Uani 1 1 d . . .
N2 N 0.3048(3) 0.9936(2) -0.09069(19) 0.0444(5) Uani 1 1 d . . .
H2B H 0.3236 0.9432 -0.1466 0.053 Uiso 1 1 calc R . .
N3 N 0.3232(3) 1.2039(2) -0.0190(2) 0.0464(6) Uani 1 1 d . . .
H3B H 0.2688 1.1608 0.0463 0.056 Uiso 1 1 calc R . .
N4 N 0.3699(4) 1.3426(3) -0.0223(2) 0.0573(7) Uani 1 1 d . . .
Cl1 Cl 0.29908(11) 0.77636(8) -0.26716(6) 0.0605(3) Uani 1 1 d . . .
O1 O 0.1221(4) 1.1679(4) 0.2014(2) 0.0902(9) Uani 1 1 d D . .
C7 C 0.4408(3) 1.1990(3) -0.2193(2) 0.0391(6) Uani 1 1 d . . .
C4 C 0.0855(4) 0.7309(3) 0.1368(2) 0.0425(6) Uani 1 1 d . . .
C6 C 0.3543(3) 1.1293(3) -0.1079(2) 0.0394(6) Uani 1 1 d . . .
C12 C 0.4875(4) 1.3419(3) -0.2249(2) 0.0441(6) Uani 1 1 d . . .
C8 C 0.4758(4) 1.1330(3) -0.3185(2) 0.0474(6) Uani 1 1 d . . .
H8A H 0.4443 1.0383 -0.3151 0.057 Uiso 1 1 calc R . .
C5 C 0.1741(4) 0.8056(3) 0.0282(2) 0.0452(6) Uani 1 1 d . . .
H5A H 0.1968 0.7587 -0.0367 0.054 Uiso 1 1 calc R . .
C13 C 0.4479(4) 1.4064(3) -0.1210(3) 0.0540(7) Uani 1 1 d . . .
H13A H 0.4807 1.5009 -0.1252 0.065 Uiso 1 1 calc R . .
C3 C 0.0279(4) 0.5801(3) 0.1516(2) 0.0456(6) Uani 1 1 d . . .
H3A H 0.0426 0.5191 0.0958 0.055 Uiso 1 1 calc R . .
C9 C 0.5572(4) 1.2083(3) -0.4214(3) 0.0536(7) Uani 1 1 d . . .
H9A H 0.5816 1.1642 -0.4877 0.064 Uiso 1 1 calc R . .
C10 C 0.6032(4) 1.3503(4) -0.4269(3) 0.0576(8) Uani 1 1 d . . .
H10A H 0.6580 1.4002 -0.4972 0.069 Uiso 1 1 calc R . .
C11 C 0.5693(4) 1.4171(3) -0.3311(3) 0.0547(7) Uani 1 1 d . . .
H11A H 0.6003 1.5121 -0.3359 0.066 Uiso 1 1 calc R . .
C2 C -0.0564(4) 0.5490(3) 0.2728(3) 0.0570(8) Uani 1 1 d . . .
H2A H -0.1044 0.4602 0.3047 0.068 Uiso 1 1 calc R . .
C1 C -0.0605(4) 0.6552(4) 0.3349(3) 0.0597(8) Uani 1 1 d . . .
H1B H -0.1110 0.6462 0.4132 0.072 Uiso 1 1 calc R . .
C14 C 0.2123(6) 1.2018(6) 0.2765(4) 0.0978(15) Uani 1 1 d . . .
H14A H 0.2173 1.3055 0.2669 0.117 Uiso 1 1 calc R . .
H14B H 0.3363 1.1652 0.2563 0.117 Uiso 1 1 calc R . .
C15 C 0.1460(8) 1.1532(8) 0.3984(5) 0.121(2) Uani 1 1 d . . .
H15A H 0.2243 1.1863 0.4428 0.181 Uiso 1 1 calc R . .
H15B H 0.1454 1.0504 0.4111 0.181 Uiso 1 1 calc R . .
H15C H 0.0246 1.1909 0.4216 0.181 Uiso 1 1 calc R . .
H1O1 H -0.010(2) 1.188(5) 0.232(4) 0.114(16) Uiso 1 1 d D . .

loop_
_atom_site_aniso_label
_atom_site_aniso_U_11
_atom_site_aniso_U_22
_atom_site_aniso_U_33
_atom_site_aniso_U_23
_atom_site_aniso_U_13
_atom_site_aniso_U_12
S1 0.0665(5) 0.0532(5) 0.0562(5) -0.0103(4) -0.0049(4) -0.0097(4)
N1 0.0498(13) 0.0439(12) 0.0368(11) -0.0024(9) -0.0043(9) -0.0052(9)
N2 0.0556(13) 0.0410(12) 0.0350(11) -0.0063(9) -0.0029(9) -0.0069(10)
N3 0.0561(13) 0.0437(12) 0.0382(12) -0.0092(9) -0.0030(10) -0.0052(10)
N4 0.0733(17) 0.0480(14) 0.0522(15) -0.0173(11) -0.0074(12) -0.0073(12)
Cl1 0.0686(5) 0.0611(5) 0.0532(5) -0.0214(4) -0.0014(4) -0.0183(4)
O1 0.0736(17) 0.133(3) 0.0638(16) -0.0364(16) 0.0078(13) -0.0210(17)
C7 0.0373(12) 0.0405(13) 0.0394(13) -0.0047(10) -0.0082(10) 0.0007(10)
C4 0.0447(13) 0.0398(13) 0.0439(14) -0.0066(11) -0.0091(11) -0.0059(10)
C6 0.0398(13) 0.0414(13) 0.0375(13) -0.0060(10) -0.0079(10) -0.0015(10)
C12 0.0454(14) 0.0404(14) 0.0464(15) -0.0034(11) -0.0107(11) -0.0007(11)
C8 0.0527(15) 0.0461(15) 0.0419(15) -0.0062(12) -0.0062(12) -0.0012(12)
C5 0.0520(15) 0.0417(14) 0.0418(14) -0.0065(11) -0.0071(11) -0.0053(11)
C13 0.0662(18) 0.0388(14) 0.0578(18) -0.0091(12) -0.0106(14) -0.0077(13)
C3 0.0462(14) 0.0453(14) 0.0378(14) 0.0054(11) 0.0021(11) -0.0050(11)
C9 0.0578(17) 0.0600(18) 0.0393(15) -0.0042(12) -0.0035(12) -0.0002(13)
C10 0.0554(17) 0.0611(18) 0.0474(16) 0.0097(14) -0.0014(13) -0.0017(14)
C11 0.0557(16) 0.0452(15) 0.0581(18) 0.0045(13) -0.0059(13) -0.0075(12)
C2 0.0589(18) 0.0477(16) 0.0603(19) -0.0007(14) -0.0039(14) -0.0124(13)
C1 0.0604(18) 0.0623(19) 0.0514(17) -0.0049(14) -0.0002(14) -0.0058(14)
C14 0.072(3) 0.121(4) 0.105(4) -0.014(3) -0.030(3) -0.002(3)
C15 0.119(4) 0.177(6) 0.076(3) -0.044(3) -0.033(3) 0.039(4)

loop_
_atom_type_symbol
_atom_type_description
_atom_type_scat_dispersion_real
_atom_type_scat_dispersion_imag
_atom_type_scat_source
C C 0.0033 0.0016 'International Tables Vol C Tables 4.2.6.8 and 6.1.1.4'
H H 0.0000 0.0000 'International Tables Vol C Tables 4.2.6.8 and 6.1.1.4'
N N 0.0061 0.0033 'International Tables Vol C Tables 4.2.6.8 and 6.1.1.4'
O O 0.0106 0.0060 'International Tables Vol C Tables 4.2.6.8 and 6.1.1.4'
Cl Cl 0.1484 0.1585 'International Tables Vol C Tables 4.2.6.8 and 6.1.1.4'
S S 0.1246 0.1234 'International Tables Vol C Tables 4.2.6.8 and 6.1.1.4'

loop_
_geom_angle_atom_site_label_1
_geom_angle_atom_site_label_2
_geom_angle_atom_site_label_3
_geom_angle
_geom_angle_site_symmetry_1
_geom_angle_site_symmetry_3
C1 S1 C4 91.49(15) . .
C5 N1 N2 114.8(2) . .
C6 N2 N1 118.5(2) . .
C6 N2 H2B 120.8 . .
N1 N2 H2B 120.8 . .
C6 N3 N4 125.8(2) . .
C6 N3 H3B 117.1 . .
N4 N3 H3B 117.1 . .
C13 N4 N3 116.4(2) . .
C14 O1 H1O1 107(3) . .
C8 C7 C12 120.0(2) . .
C8 C7 C6 123.6(2) . .
C12 C7 C6 116.4(2) . .
C5 C4 C3 123.1(2) . .
C5 C4 S1 123.7(2) . .
C3 C4 S1 113.12(19) . .
N2 C6 N3 119.0(2) . .
N2 C6 C7 122.4(2) . .
N3 C6 C7 118.7(2) . .
C7 C12 C11 119.4(3) . .
C7 C12 C13 118.3(2) . .
C11 C12 C13 122.3(3) . .
C9 C8 C7 119.6(3) . .
C9 C8 H8A 120.2 . .
C7 C8 H8A 120.2 . .
N1 C5 C4 121.2(3) . .
N1 C5 H5A 119.4 . .
C4 C5 H5A 119.4 . .
N4 C13 C12 124.4(3) . .
N4 C13 H13A 117.8 . .
C12 C13 H13A 117.8 . .
C2 C3 C4 104.8(2) . .
C2 C3 H3A 127.6 . .
C4 C3 H3A 127.6 . .
C8 C9 C10 120.3(3) . .
C8 C9 H9A 119.8 . .
C10 C9 H9A 119.8 . .
C11 C10 C9 121.0(3) . .
C11 C10 H10A 119.5 . .
C9 C10 H10A 119.5 . .
C10 C11 C12 119.7(3) . .
C10 C11 H11A 120.2 . .
C12 C11 H11A 120.2 . .
C1 C2 C3 115.9(3) . .
C1 C2 H2A 122.0 . .
C3 C2 H2A 122.0 . .
C2 C1 S1 114.7(3) . .
C2 C1 H1B 122.6 . .
S1 C1 H1B 122.6 . .
O1 C14 C15 118.7(5) . .
O1 C14 H14A 107.6 . .
C15 C14 H14A 107.6 . .
O1 C14 H14B 107.6 . .
C15 C14 H14B 107.6 . .
H14A C14 H14B 107.1 . .
C14 C15 H15A 109.5 . .
C14 C15 H15B 109.5 . .
H15A C15 H15B 109.5 . .
C14 C15 H15C 109.5 . .
H15A C15 H15C 109.5 . .
H15B C15 H15C 109.5 . .

loop_
_geom_bond_atom_site_label_1
_geom_bond_atom_site_label_2
_geom_bond_distance
_geom_bond_site_symmetry_2
S1 C1 1.674(3) .
S1 C4 1.710(3) .
N1 C5 1.280(4) .
N1 N2 1.383(3) .
N2 C6 1.329(3) .
N2 H2B 0.8600 .
N3 C6 1.333(3) .
N3 N4 1.367(3) .
N3 H3B 0.8600 .
N4 C13 1.286(4) .
O1 C14 1.314(5) .
O1 H1O1 1.000(5) .
C7 C8 1.391(4) .
C7 C12 1.401(4) .
C7 C6 1.441(4) .
C4 C5 1.437(4) .
C4 C3 1.486(4) .
C12 C11 1.403(4) .
C12 C13 1.433(4) .
C8 C9 1.373(4) .
C8 H8A 0.9300 .
C5 H5A 0.9300 .
C13 H13A 0.9300 .
C3 C2 1.454(4) .
C3 H3A 0.9300 .
C9 C10 1.391(5) .
C9 H9A 0.9300 .
C10 C11 1.360(5) .
C10 H10A 0.9300 .
C11 H11A 0.9300 .
C2 C1 1.326(5) .
C2 H2A 0.9300 .
C1 H1B 0.9300 .
C14 C15 1.457(7) .
C14 H14A 0.9700 .
C14 H14B 0.9700 .
C15 H15A 0.9600 .
C15 H15B 0.9600 .
C15 H15C 0.9600 .

loop_
_geom_torsion_atom_site_label_1
_geom_torsion_atom_site_label_2
_geom_torsion_atom_site_label_3
_geom_torsion_atom_site_label_4
_geom_torsion
_geom_torsion_site_symmetry_1
_geom_torsion_site_symmetry_2
_geom_torsion_site_symmetry_3
_geom_torsion_site_symmetry_4
C5 N1 N2 C6 178.1(2) . . . .
C6 N3 N4 C13 1.3(4) . . . .
C1 S1 C4 C5 179.4(3) . . . .
C1 S1 C4 C3 0.3(2) . . . .
N1 N2 C6 N3 0.1(4) . . . .
N1 N2 C6 C7 -179.9(2) . . . .
N4 N3 C6 N2 178.3(3) . . . .
N4 N3 C6 C7 -1.6(4) . . . .
C8 C7 C6 N2 1.7(4) . . . .
C12 C7 C6 N2 -179.3(2) . . . .
C8 C7 C6 N3 -178.4(2) . . . .
C12 C7 C6 N3 0.6(4) . . . .
C8 C7 C12 C11 0.1(4) . . . .
C6 C7 C12 C11 -178.9(2) . . . .
C8 C7 C12 C13 179.5(3) . . . .
C6 C7 C12 C13 0.5(4) . . . .
C12 C7 C8 C9 0.4(4) . . . .
C6 C7 C8 C9 179.3(3) . . . .
N2 N1 C5 C4 -179.5(2) . . . .
C3 C4 C5 N1 -179.7(3) . . . .
S1 C4 C5 N1 1.4(4) . . . .
N3 N4 C13 C12 0.0(5) . . . .
C7 C12 C13 N4 -0.8(5) . . . .
C11 C12 C13 N4 178.6(3) . . . .
C5 C4 C3 C2 -179.3(3) . . . .
S1 C4 C3 C2 -0.3(3) . . . .
C7 C8 C9 C10 -0.5(4) . . . .
C8 C9 C10 C11 0.2(5) . . . .
C9 C10 C11 C12 0.3(5) . . . .
C7 C12 C11 C10 -0.4(4) . . . .
C13 C12 C11 C10 -179.8(3) . . . .
C4 C3 C2 C1 0.0(4) . . . .
C3 C2 C1 S1 0.2(4) . . . .
C4 S1 C1 C2 -0.3(3) . . . .
